data_1574372
loop_
_publ_author_name
'Wu, Si-Guo'
'Cui, Wen'
'Ruan, Ze-Yu'
'Ni, Zhao-Ping'
'Tong, Ming-Liang'

_publ_section_title
;
 Switchable colossal anisotropic thermal expansion in a spin crossover
 framework
;
_journal_issue 20
_journal_name_full 'Chemical Science'
_journal_page_first 8845
_journal_page_last 8852
_journal_paper_doi 10.1039/D4SC08032G
_journal_volume 16
_journal_year 2025
_chemical_formula_moiety 'C14 H9 Au2 Fe N7, C4 H10 O'
_chemical_formula_sum 'C18 H19 Au2 Fe N7 O'
_chemical_formula_weight 799.18
_space_group_crystal_system orthorhombic
_space_group_IT_number 73
_space_group_name_Hall '-I 2b 2c'
_space_group_name_H-M_alt 'I b c a'
_atom_sites_solution_hydrogens geom
_atom_sites_solution_primary direct
_audit_creation_date 2024-05-09
_audit_creation_method
;
Olex2 1.5
(compiled 2024.02.16 svn.r378c4104 for OlexSys, GUI svn.r6928)
;
_audit_update_record
;
2024-09-25 deposited with the CCDC.	2025-04-04 downloaded from the CCDC.
;
_cell_angle_alpha 90
_cell_angle_beta 90
_cell_angle_gamma 90
_cell_formula_units_Z 8
_cell_length_a 12.465(7)
_cell_length_b 15.754(7)
_cell_length_c 22.263(19)
_cell_measurement_reflns_used 9972
_cell_measurement_temperature 120.01
_cell_measurement_theta_max 27.14
_cell_measurement_theta_min 2.77
_cell_volume 4372(5)
_computing_cell_refinement 'SAINT V8.40B (?, 2016)'
_computing_data_reduction 'SAINT V8.40B (?, 2016)'
_computing_molecular_graphics 'Olex2 1.5 (Dolomanov et al., 2009)'
_computing_publication_material 'Olex2 1.5 (Dolomanov et al., 2009)'
_computing_structure_refinement 'SHELXL 2018/3 (Sheldrick, 2015)'
_computing_structure_solution 'XS  (Sheldrick, 2008)'
_diffrn_ambient_temperature 120.01
_diffrn_measured_fraction_theta_full 0.997
_diffrn_measured_fraction_theta_max 0.993
_diffrn_measurement_device_type 'Bruker APEX-II CCD'
_diffrn_measurement_method '\f and \w scans'
_diffrn_radiation_type MoK\a
_diffrn_radiation_wavelength 0.71073
_diffrn_reflns_av_R_equivalents 0.0489
_diffrn_reflns_av_unetI/netI 0.0238
_diffrn_reflns_Laue_measured_fraction_full 0.997
_diffrn_reflns_Laue_measured_fraction_max 0.993
_diffrn_reflns_limit_h_max 14
_diffrn_reflns_limit_h_min -16
_diffrn_reflns_limit_k_max 20
_diffrn_reflns_limit_k_min -19
_diffrn_reflns_limit_l_max 28
_diffrn_reflns_limit_l_min -28
_diffrn_reflns_number 23211
_diffrn_reflns_point_group_measured_fraction_full 0.997
_diffrn_reflns_point_group_measured_fraction_max 0.993
_diffrn_reflns_theta_full 25.242
_diffrn_reflns_theta_max 27.138
_diffrn_reflns_theta_min 2.586
_diffrn_source_current 1.0
_diffrn_source_power 0.05
_diffrn_source_voltage 50.0
_diffrn_standards_number 0
_exptl_absorpt_coefficient_mu 14.068
_exptl_absorpt_correction_T_max 0.6941
_exptl_absorpt_correction_T_min 0.2503
_exptl_absorpt_correction_type multi-scan
_exptl_absorpt_process_details
;
SADABS-2016/2 (Bruker,2016/2) was used for absorption correction.
wR2(int) was 0.1258 before and 0.0702 after correction.
The Ratio of minimum to maximum transmission is 0.3606.
The \l/2 correction factor is Not present.
;
_exptl_crystal_colour red
_exptl_crystal_colour_primary red
_exptl_crystal_density_diffrn 2.428
_exptl_crystal_description block
_exptl_crystal_F_000 2944
_exptl_crystal_size_max 0.185
_exptl_crystal_size_mid 0.179
_exptl_crystal_size_min 0.1
_refine_diff_density_max 0.426
_refine_diff_density_min -0.481
_refine_diff_density_rms 0.064
_refine_ls_extinction_method none
_refine_ls_goodness_of_fit_ref 1.079
_refine_ls_hydrogen_treatment constr
_refine_ls_matrix_type full
_refine_ls_number_parameters 144
_refine_ls_number_reflns 2407
_refine_ls_number_restraints 24
_refine_ls_restrained_S_all 1.082
_refine_ls_R_factor_all 0.0601
_refine_ls_R_factor_gt 0.0480
_refine_ls_shift/su_max 0.006
_refine_ls_shift/su_mean 0.000
_refine_ls_structure_factor_coef Fsqd
_refine_ls_weighting_details 'w=1/[\s^2^(Fo^2^)+(0.0372P)^2^+15.7435P] where P=(Fo^2^+2Fc^2^)/3'
_refine_ls_weighting_scheme calc
_refine_ls_wR_factor_gt 0.1054
_refine_ls_wR_factor_ref 0.1140
_reflns_Friedel_coverage 0.000
_reflns_number_gt 2060
_reflns_number_total 2407
_reflns_threshold_expression 'I > 2\s(I)'
_cod_data_source_file d4sc08032g2.cif
_cod_data_source_block final
_cod_depositor_comments 'Adding full bibliography for 1574366--1574373.cif.'
_cod_database_code 1574372
_shelx_shelxl_version_number 2018/3
_shelx_space_group_comment
;
The symmetry employed for this shelxl refinement is uniquely defined
by the following loop, which should always be used as a source of
symmetry information in preference to the above space-group names.
They are only intended as comments.
;
_shelx_estimated_absorpt_t_max 0.334
_shelx_estimated_absorpt_t_min 0.181
_olex2_refinement_description
;
1. Shared sites
{C11, O1}
2. Uiso/Uaniso restraints and constraints
C10 \\sim C9 \\sim C11 \\sim O1: within 2A with sigma of 0.01 and sigma for
terminal atoms of 0.02 within 2A
Uanis(C11) = Uanis(O1)
3. Others
 Fixed Sof: H4(0.5) N5(0.5) H5A(0.5) H5B(0.5) C11(0.5) H11A(0.5) H11B(0.5)
 H11C(0.5) O1(0.5) H1(0.5)
4.a Aromatic/amide H refined with riding coordinates:
 C3(H3), C4(H4), C7(H7), C8(H8)
4.b X=CH2 refined with riding coordinates:
 N5(H5A,H5B)
4.c Idealised Me refined as rotating group:
 C9(H9A,H9B,H9C), C11(H11A,H11B,H11C)
4.d Idealised tetrahedral OH refined as rotating group:
 O1(H1)
;
_olex2_submission_special_instructions 'No special instructions were received'

loop_
_space_group_symop_operation_xyz
'x, y, z'
'-x, -y+1/2, z'
'x, -y, -z+1/2'
'-x+1/2, y, -z'
'x+1/2, y+1/2, z+1/2'
'-x+1/2, -y+1, z+1/2'
'x+1/2, -y+1/2, -z+1'
'-x+1, y+1/2, -z+1/2'
'-x, -y, -z'
'x, y-1/2, -z'
'-x, y, z-1/2'
'x-1/2, -y, z'
'-x+1/2, -y+1/2, -z+1/2'
'x+1/2, y, -z+1/2'
'-x+1/2, y+1/2, z'
'x, -y+1/2, z+1/2'

loop_
_atom_site_label
_atom_site_type_symbol
_atom_site_fract_x
_atom_site_fract_y
_atom_site_fract_z
_atom_site_U_iso_or_equiv
_atom_site_adp_type
_atom_site_occupancy
_atom_site_site_symmetry_order
_atom_site_calc_flag
_atom_site_refinement_flags_posn
_atom_site_refinement_flags_adp
_atom_site_refinement_flags_occupancy
_atom_site_disorder_assembly
_atom_site_disorder_group
Au1 Au 1.28428(3) -0.02371(2) 0.06994(2) 0.0390(6) Uani 1 1 d . . . . .
Fe1 Fe 1.000000 -0.250000 0.07518(8) 0.0323(7) Uani 1 2 d S T P . .
N1 N 0.9160(6) -0.1457(5) 0.0741(3) 0.0369(17) Uani 1 1 d . . . . .
N2 N 1.1275(7) -0.1785(5) 0.0747(4) 0.0379(18) Uani 1 1 d . . . . .
N3 N 1.000000 -0.250000 0.1654(5) 0.035(2) Uani 1 2 d S T P . .
N4 N 1.000000 -0.250000 0.4854(5) 0.037(2) Uani 1 2 d S T P . .
C1 C 0.8701(8) -0.0835(7) 0.0722(4) 0.040(2) Uani 1 1 d . . . . .
C2 C 1.1913(8) -0.1269(7) 0.0727(4) 0.040(2) Uani 1 1 d . . . . .
C3 C 0.9155(7) -0.2219(6) 0.1965(4) 0.038(2) Uani 1 1 d . . . . .
H3 H 0.854567 -0.201958 0.175076 0.046 Uiso 1 1 calc R U . . .
C4 C 0.9134(8) -0.2206(7) 0.2594(4) 0.042(2) Uani 1 1 d . . . . .
H4 H 0.852018 -0.199316 0.279724 0.050 Uiso 0.5 1 calc R U P A 2
C5 C 1.000000 -0.250000 0.2923(6) 0.040(3) Uani 1 2 d S T P C .
C6 C 1.000000 -0.250000 0.3590(6) 0.038(3) Uani 1 2 d S T P . .
C7 C 0.9096(8) -0.2750(7) 0.3910(5) 0.045(2) Uani 1 1 d . . . . .
H7 H 0.846939 -0.293850 0.370789 0.054 Uiso 1 1 calc R U . B 1
C8 C 0.9132(9) -0.2716(7) 0.4540(5) 0.045(2) Uani 1 1 d . . . . .
H8 H 0.849773 -0.285552 0.475518 0.054 Uiso 1 1 calc R U . . .
N5 N 0.825(2) -0.1806(17) 0.2881(12) 0.077(7) Uani 0.5 1 d . . P C 1
H5A H 0.824067 -0.174231 0.327404 0.092 Uiso 0.5 1 calc R U P C 1
H5B H 0.770080 -0.162211 0.266565 0.092 Uiso 0.5 1 calc R U P C 1
C10 C 0.611(3) 0.000000 0.250000 0.097(6) Uani 1 2 d S TU P . .
C9 C 0.5400(15) 0.0003(11) 0.1922(7) 0.081(4) Uani 1 1 d . U . . .
H9A H 0.586039 0.001292 0.156557 0.122 Uiso 1 1 calc R U . . .
H9B H 0.493920 0.050724 0.192381 0.122 Uiso 1 1 calc R U . . .
H9C H 0.495305 -0.050844 0.191560 0.122 Uiso 1 1 calc R U . . .
C11 C 0.6732(19) -0.0775(13) 0.2517(11) 0.137(5) Uani 0.5 1 d . U P D 1
H11A H 0.703046 -0.088942 0.211798 0.205 Uiso 0.5 1 calc R U P D 1
H11B H 0.626722 -0.124741 0.263753 0.205 Uiso 0.5 1 calc R U P D 1
H11C H 0.731788 -0.071544 0.280768 0.205 Uiso 0.5 1 calc R U P D 1
O1 O 0.6732(19) -0.0775(13) 0.2517(11) 0.137(5) Uani 0.5 1 d . U P D -1
H1 H 0.697140 -0.085078 0.286585 0.205 Uiso 0.5 1 calc R U P D -1

loop_
_atom_site_aniso_label
_atom_site_aniso_U_11
_atom_site_aniso_U_22
_atom_site_aniso_U_33
_atom_site_aniso_U_23
_atom_site_aniso_U_13
_atom_site_aniso_U_12
Au1 0.0415(6) 0.0403(6) 0.0354(6) -0.00106(14) 0.00091(14) -0.00682(14)
Fe1 0.0349(10) 0.0341(10) 0.0279(10) 0.000 0.000 0.0009(7)
N1 0.038(4) 0.045(4) 0.027(4) -0.003(3) 0.002(3) 0.002(3)
N2 0.043(4) 0.035(4) 0.035(4) -0.002(3) 0.001(3) 0.001(3)
N3 0.036(5) 0.026(5) 0.044(6) 0.000 0.000 -0.002(4)
N4 0.044(6) 0.035(5) 0.032(5) 0.000 0.000 -0.005(5)
C1 0.041(5) 0.047(5) 0.033(4) -0.001(4) 0.001(4) 0.007(4)
C2 0.042(5) 0.044(5) 0.034(5) -0.004(4) 0.002(4) -0.003(4)
C3 0.033(4) 0.046(5) 0.034(4) 0.001(4) -0.004(4) 0.000(4)
C4 0.042(5) 0.059(6) 0.025(4) -0.002(4) 0.004(4) 0.006(5)
C5 0.041(7) 0.046(7) 0.033(6) 0.000 0.000 0.001(6)
C6 0.027(6) 0.047(7) 0.039(7) 0.000 0.000 -0.002(5)
C7 0.042(5) 0.049(6) 0.044(5) -0.002(4) -0.001(4) -0.009(4)
C8 0.043(5) 0.050(6) 0.042(5) -0.002(4) -0.007(4) -0.005(4)
N5 0.075(15) 0.091(17) 0.065(14) 0.000(13) -0.013(12) 0.030(13)
C10 0.115(13) 0.064(9) 0.112(12) 0.024(10) 0.000 0.000
C9 0.099(11) 0.071(8) 0.074(9) 0.009(7) 0.003(8) 0.008(8)
C11 0.156(11) 0.112(9) 0.143(11) 0.012(10) -0.007(9) 0.045(9)
O1 0.156(11) 0.112(9) 0.143(11) 0.012(10) -0.007(9) 0.045(9)

loop_
_atom_type_symbol
_atom_type_description
_atom_type_scat_dispersion_real
_atom_type_scat_dispersion_imag
_atom_type_scat_source
C C 0.0033 0.0016 'International Tables Vol C Tables 4.2.6.8 and 6.1.1.4'
H H 0.0000 0.0000 'International Tables Vol C Tables 4.2.6.8 and 6.1.1.4'
Au Au -2.0133 8.8022 'International Tables Vol C Tables 4.2.6.8 and 6.1.1.4'
Fe Fe 0.3463 0.8444 'International Tables Vol C Tables 4.2.6.8 and 6.1.1.4'
N N 0.0061 0.0033 'International Tables Vol C Tables 4.2.6.8 and 6.1.1.4'
O O 0.0106 0.0060 'International Tables Vol C Tables 4.2.6.8 and 6.1.1.4'

loop_
_geom_angle_atom_site_label_1
_geom_angle_atom_site_label_2
_geom_angle_atom_site_label_3
_geom_angle
_geom_angle_site_symmetry_1
_geom_angle_site_symmetry_3
_geom_angle_publ_flag
C1 Au1 Au1 99.6(3) 12_655 4_755 ?
C2 Au1 Au1 82.9(3) . 4_755 ?
C2 Au1 C1 175.5(4) . 12_655 ?
N1 Fe1 N1 178.6(4) 2_745 . ?
N1 Fe1 N3 90.7(2) . . ?
N1 Fe1 N3 90.7(2) 2_745 . ?
N1 Fe1 N4 89.3(2) . 11_755 ?
N1 Fe1 N4 89.3(2) 2_745 11_755 ?
N2 Fe1 N1 92.8(3) . 2_745 ?
N2 Fe1 N1 87.2(3) . . ?
N2 Fe1 N1 92.8(3) 2_745 . ?
N2 Fe1 N1 87.2(3) 2_745 2_745 ?
N2 Fe1 N2 179.4(5) 2_745 . ?
N2 Fe1 N3 90.3(2) . . ?
N2 Fe1 N3 90.3(2) 2_745 . ?
N2 Fe1 N4 89.7(2) 2_745 11_755 ?
N2 Fe1 N4 89.7(2) . 11_755 ?
N4 Fe1 N3 180.0 11_755 . ?
C1 N1 Fe1 177.3(9) . . ?
C2 N2 Fe1 169.5(8) . . ?
C3 N3 Fe1 121.2(6) . . ?
C3 N3 Fe1 121.2(6) 2_745 . ?
C3 N3 C3 117.7(12) 2_745 . ?
C8 N4 Fe1 121.7(6) 2_745 11_756 ?
C8 N4 Fe1 121.7(6) . 11_756 ?
C8 N4 C8 116.7(13) . 2_745 ?
N1 C1 Au1 177.8(9) . 12 ?
N2 C2 Au1 171.1(9) . . ?
N3 C3 H3 118.8 . . ?
N3 C3 C4 122.5(9) . . ?
C4 C3 H3 118.8 . . ?
C3 C4 H4 119.7 . . ?
C3 C4 N5 117.9(13) . . ?
C5 C4 C3 120.6(9) . . ?
C5 C4 H4 119.7 . . ?
C5 C4 N5 121.2(13) . . ?
C4 C5 C4 116.2(12) . 2_745 ?
C4 C5 C6 121.9(6) . . ?
C4 C5 C6 121.9(6) 2_745 . ?
C7 C6 C5 120.9(7) 2_745 . ?
C7 C6 C5 120.9(7) . . ?
C7 C6 C7 118.2(13) 2_745 . ?
C6 C7 H7 120.8 . . ?
C6 C7 C8 118.5(10) . . ?
C8 C7 H7 120.8 . . ?
N4 C8 C7 124.0(10) . . ?
N4 C8 H8 118.0 . . ?
C7 C8 H8 118.0 . . ?
C4 N5 H5A 120.0 . . ?
C4 N5 H5B 120.0 . . ?
H5A N5 H5B 120.0 . . ?
C9 C10 C9 111(2) 3 . ?
C11 C10 C9 109.1(12) . . ?
C11 C10 C9 106.2(12) 3 . ?
C11 C10 C9 106.2(12) . 3 ?
C11 C10 C9 109.1(12) 3 3 ?
C11 C10 C11 116(3) 3 . ?
C11 C10 O1 116(3) 3 . ?
O1 C10 C9 109.1(12) . . ?
O1 C10 C9 106.2(12) . 3 ?
O1 C10 C11 0.0 . . ?
C10 C9 H9A 109.5 . . ?
C10 C9 H9B 109.5 . . ?
C10 C9 H9C 109.5 . . ?
H9A C9 H9B 109.5 . . ?
H9A C9 H9C 109.5 . . ?
H9B C9 H9C 109.5 . . ?
C10 C11 H11A 109.5 . . ?
C10 C11 H11B 109.5 . . ?
C10 C11 H11C 109.5 . . ?
H11A C11 H11B 109.5 . . ?
H11A C11 H11C 109.5 . . ?
H11B C11 H11C 109.5 . . ?
C10 O1 H1 109.5 . . ?

loop_
_geom_bond_atom_site_label_1
_geom_bond_atom_site_label_2
_geom_bond_distance
_geom_bond_site_symmetry_2
_geom_bond_publ_flag
Au1 Au1 3.229(3) 4_755 ?
Au1 C1 1.999(10) 12_655 ?
Au1 C2 1.997(10) . ?
Fe1 N1 1.949(8) 2_745 ?
Fe1 N1 1.949(8) . ?
Fe1 N2 1.948(8) . ?
Fe1 N2 1.948(8) 2_745 ?
Fe1 N3 2.009(12) . ?
Fe1 N4 1.999(11) 11_755 ?
N1 C1 1.136(13) . ?
N2 C2 1.139(13) . ?
N3 C3 1.335(11) . ?
N3 C3 1.335(11) 2_745 ?
N4 C8 1.333(12) . ?
N4 C8 1.333(12) 2_745 ?
C3 H3 0.9500 . ?
C3 C4 1.402(13) . ?
C4 H4 0.9500 . ?
C4 C5 1.383(12) . ?
C4 N5 1.43(3) . ?
C5 C6 1.485(19) . ?
C6 C7 1.390(12) . ?
C6 C7 1.390(12) 2_745 ?
C7 H7 0.9500 . ?
C7 C8 1.403(15) . ?
C8 H8 0.9500 . ?
N5 H5A 0.8800 . ?
N5 H5B 0.8800 . ?
C10 C9 1.56(2) 3 ?
C10 C9 1.56(2) . ?
C10 C11 1.44(3) . ?
C10 C11 1.44(3) 3 ?
C10 O1 1.44(3) . ?
C9 H9A 0.9800 . ?
C9 H9B 0.9800 . ?
C9 H9C 0.9800 . ?
C11 H11A 0.9800 . ?
C11 H11B 0.9800 . ?
C11 H11C 0.9800 . ?
O1 H1 0.8400 . ?

loop_
_geom_torsion_atom_site_label_1
_geom_torsion_atom_site_label_2
_geom_torsion_atom_site_label_3
_geom_torsion_atom_site_label_4
_geom_torsion
_geom_torsion_site_symmetry_1
_geom_torsion_site_symmetry_2
_geom_torsion_site_symmetry_3
_geom_torsion_site_symmetry_4
_geom_torsion_publ_flag
Fe1 N3 C3 C4 -179.6(7) . . . . ?
Fe1 N4 C8 C7 -178.2(8) 11_756 . . . ?
N3 C3 C4 C5 -0.8(15) . . . . ?
N3 C3 C4 N5 173.1(15) . . . . ?
C3 N3 C3 C4 0.4(7) 2_745 . . . ?
C3 C4 C5 C4 0.4(7) . . . 2_745 ?
C3 C4 C5 C6 -179.6(7) . . . . ?
C4 C5 C6 C7 -137.5(7) . . . 2_745 ?
C4 C5 C6 C7 42.5(7) . . . . ?
C4 C5 C6 C7 -137.5(7) 2_745 . . . ?
C4 C5 C6 C7 42.5(7) 2_745 . . 2_745 ?
C5 C6 C7 C8 -178.3(7) . . . . ?
C6 C7 C8 N4 -3.6(16) . . . . ?
C7 C6 C7 C8 1.7(7) 2_745 . . . ?
C8 N4 C8 C7 1.8(8) 2_745 . . . ?
N5 C4 C5 C4 -173.3(17) . . . 2_745 ?
N5 C4 C5 C6 6.7(17) . . . . ?
